data_4084702
loop_
_publ_author_name
'Whited, Matthew T.'
'Deetz, Alexander M.'
'Boerma, Joseph W.'
'DeRosha, Daniel E.'
'Janzen, Daron E.'

_publ_section_title
;
 Formation of Chlorosilyl Pincer-Type Rhodium Complexes by Multiple Si--H
 Activations of Bis(phosphine)/Dihydrosilyl Ligands
;
_journal_issue 19
_journal_name_full Organometallics
_journal_page_first 5070
_journal_paper_doi 10.1021/om5006319
_journal_volume 33
_journal_year 2014
_chemical_formula_moiety 'C44 H40 Cl P2 Rh Si'
_chemical_formula_sum 'C44 H40 Cl P2 Rh Si'
_chemical_formula_weight 797.15
_chemical_name_systematic
;
 ?
;
_space_group_IT_number 14
_symmetry_cell_setting monoclinic
_symmetry_Int_Tables_number 14
_symmetry_space_group_name_Hall '-P 2yn'
_symmetry_space_group_name_H-M 'P 1 21/n 1'
_atom_sites_solution_hydrogens geom
_audit_creation_date 2014-06-12
_audit_creation_method
;
Olex2 1.2
(compiled 2014.05.21 svn.r2940 for OlexSys, GUI svn.r4846)
;
_cell_angle_alpha 90
_cell_angle_beta 98.558(3)
_cell_angle_gamma 90
_cell_formula_units_Z 4
_cell_length_a 14.946(3)
_cell_length_b 15.964(2)
_cell_length_c 15.372(3)
_cell_measurement_reflns_used 2996
_cell_measurement_temperature 173(2)
_cell_measurement_theta_max 26.08
_cell_measurement_theta_min 2.42
_cell_volume 3626.9(11)
_computing_cell_refinement 'CrystalClear-SM Expert 2.0 r13'
_computing_data_collection 'CrystalClear-SM Expert 2.0 r13 (Rigaku, 2011)'
_computing_data_reduction 'CrystalClear-SM Expert 2.0 r13'
_computing_structure_refinement
;
SHELX, G.M. Sheldrick, Acta Cryst.
(2008). A64, 112-122
;
_computing_structure_solution 'SHELXS97 (Sheldrick, 2008)'
_diffrn_ambient_temperature 173(2)
_diffrn_measured_fraction_theta_full 1.000
_diffrn_measured_fraction_theta_max 0.999
_diffrn_measurement_device_type 'Bruker Apex II CCD'
_diffrn_measurement_method \w
_diffrn_radiation_type MoK\a
_diffrn_radiation_wavelength 0.71073
_diffrn_reflns_av_R_equivalents 0.0000
_diffrn_reflns_av_unetI/netI 0.0514
_diffrn_reflns_Laue_measured_fraction_full 1.000
_diffrn_reflns_Laue_measured_fraction_max 0.999
_diffrn_reflns_limit_h_max 19
_diffrn_reflns_limit_h_min -19
_diffrn_reflns_limit_k_max 20
_diffrn_reflns_limit_k_min 0
_diffrn_reflns_limit_l_max 19
_diffrn_reflns_limit_l_min 0
_diffrn_reflns_number 8304
_diffrn_reflns_point_group_measured_fraction_full 1.000
_diffrn_reflns_point_group_measured_fraction_max 0.999
_diffrn_reflns_theta_full 25.000
_diffrn_reflns_theta_max 27.480
_diffrn_reflns_theta_min 1.773
_exptl_absorpt_coefficient_mu 0.698
_exptl_absorpt_correction_T_max 0.7456
_exptl_absorpt_correction_T_min 0.6908
_exptl_absorpt_correction_type multi-scan
_exptl_absorpt_process_details
;
SADABS-2012/1 (Bruker,2012) was used for absorption correction.
wR2(int) was 0.0693 before and 0.0601 after correction.
The Ratio of minimum to maximum transmission is 0.9265.
The \l/2 correction factor is 0.0015.
;
_exptl_crystal_colour yellow
_exptl_crystal_density_diffrn 1.460
_exptl_crystal_density_method 'not measured'
_exptl_crystal_description block
_exptl_crystal_F_000 1640
_exptl_crystal_size_max 0.32
_exptl_crystal_size_mid 0.2
_exptl_crystal_size_min 0.1
_refine_diff_density_max 0.590
_refine_diff_density_min -0.418
_refine_diff_density_rms 0.096
_refine_ls_extinction_method none
_refine_ls_goodness_of_fit_ref 1.044
_refine_ls_hydrogen_treatment constr
_refine_ls_matrix_type full
_refine_ls_number_parameters 442
_refine_ls_number_reflns 8304
_refine_ls_number_restraints 0
_refine_ls_restrained_S_all 1.044
_refine_ls_R_factor_all 0.0601
_refine_ls_R_factor_gt 0.0380
_refine_ls_shift/su_max 0.002
_refine_ls_shift/su_mean 0.000
_refine_ls_structure_factor_coef Fsqd
_refine_ls_weighting_details 'w=1/[\s^2^(Fo^2^)+(0.0287P)^2^+3.3986P] where P=(Fo^2^+2Fc^2^)/3'
_refine_ls_weighting_scheme calc
_refine_ls_wR_factor_gt 0.0764
_refine_ls_wR_factor_ref 0.0859
_reflns_number_gt 6224
_reflns_number_total 8304
_reflns_threshold_expression 'I > 2\s(I)'
_cod_data_source_file om5006319_si_002.cif
_cod_data_source_block 13221a_compound2-cod
_cod_original_cell_volume 3626.8(10)
_cod_database_code 4084702
_shelx_estimated_absorpt_t_max 0.933
_shelx_estimated_absorpt_t_min 0.807
_olex2_refinement_description
;
1. Fixed Uiso
 At 1.2 times of:
  All C(H) groups, All C(H,H) groups
2.a Ternary CH refined with riding coordinates:
 C37(H37), C38(H38), C41(H41), C42(H42)
2.b Secondary CH2 refined with riding coordinates:
 C39(H39A,H39B), C40(H40A,H40B), C43(H43A,H43B), C44(H44A,H44B)
2.c Aromatic/amide H refined with riding coordinates:
 C2(H2), C3(H3), C4(H4), C5(H5), C8(H8), C9(H9), C10(H10), C11(H11), C14(H14),
 C15(H15), C16(H16), C17(H17), C18(H18), C20(H20), C21(H21), C22(H22), C23(H23),
  C24(H24), C26(H26), C27(H27), C28(H28), C29(H29), C30(H30), C32(H32),
 C33(H33), C34(H34), C35(H35), C36(H36)
;

loop_
_space_group_symop_operation_xyz
'x, y, z'
'-x+1/2, y+1/2, -z+1/2'
'-x, -y, -z'
'x-1/2, -y-1/2, z-1/2'

loop_
_atom_site_label
_atom_site_type_symbol
_atom_site_fract_x
_atom_site_fract_y
_atom_site_fract_z
_atom_site_U_iso_or_equiv
_atom_site_adp_type
_atom_site_occupancy
_atom_site_site_symmetry_order
_atom_site_calc_flag
_atom_site_refinement_flags_posn
Rh1 Rh 0.86924(2) 0.77780(2) 0.51009(2) 0.01608(7) Uani 1 1 d .
Cl1 Cl 0.65572(6) 0.68337(5) 0.37991(5) 0.03231(19) Uani 1 1 d .
P1 P 0.90904(5) 0.68199(5) 0.62669(5) 0.01685(16) Uani 1 1 d .
P2 P 0.78789(5) 0.88776(5) 0.55741(5) 0.01746(16) Uani 1 1 d .
Si1 Si 0.73495(5) 0.70867(5) 0.50320(5) 0.01883(17) Uani 1 1 d .
C1 C 0.75380(19) 0.60049(17) 0.55139(18) 0.0186(6) Uani 1 1 d .
C2 C 0.6941(2) 0.53245(18) 0.5375(2) 0.0228(7) Uani 1 1 d .
H2 H 0.6388 0.5386 0.4987 0.027 Uiso 1 1 calc R
C3 C 0.7142(2) 0.45625(19) 0.5795(2) 0.0281(7) Uani 1 1 d .
H3 H 0.6734 0.4105 0.5688 0.034 Uiso 1 1 calc R
C4 C 0.7944(2) 0.4476(2) 0.6372(2) 0.0294(7) Uani 1 1 d .
H4 H 0.8080 0.3959 0.6667 0.035 Uiso 1 1 calc R
C5 C 0.8545(2) 0.51347(19) 0.6522(2) 0.0251(7) Uani 1 1 d .
H5 H 0.9089 0.5071 0.6923 0.030 Uiso 1 1 calc R
C6 C 0.83531(19) 0.58919(18) 0.60849(18) 0.0191(6) Uani 1 1 d .
C7 C 0.65388(19) 0.76989(18) 0.56173(18) 0.0210(6) Uani 1 1 d .
C8 C 0.5712(2) 0.7392(2) 0.5821(2) 0.0282(7) Uani 1 1 d .
H8 H 0.5528 0.6839 0.5652 0.034 Uiso 1 1 calc R
C9 C 0.5164(2) 0.7882(2) 0.6261(2) 0.0319(8) Uani 1 1 d .
H9 H 0.4615 0.7661 0.6406 0.038 Uiso 1 1 calc R
C10 C 0.5416(2) 0.8697(2) 0.6490(2) 0.0333(8) Uani 1 1 d .
H10 H 0.5037 0.9035 0.6790 0.040 Uiso 1 1 calc R
C11 C 0.6218(2) 0.9019(2) 0.6285(2) 0.0283(7) Uani 1 1 d .
H11 H 0.6380 0.9582 0.6433 0.034 Uiso 1 1 calc R
C12 C 0.67874(19) 0.85236(19) 0.58624(18) 0.0203(6) Uani 1 1 d .
C13 C 1.02453(19) 0.64157(18) 0.63461(18) 0.0194(6) Uani 1 1 d .
C14 C 1.0449(2) 0.56849(19) 0.59156(19) 0.0236(7) Uani 1 1 d .
H14 H 0.9971 0.5338 0.5642 0.028 Uiso 1 1 calc R
C15 C 1.1341(2) 0.5459(2) 0.5884(2) 0.0295(7) Uani 1 1 d .
H15 H 1.1469 0.4961 0.5588 0.035 Uiso 1 1 calc R
C16 C 1.2043(2) 0.5954(2) 0.6278(2) 0.0320(8) Uani 1 1 d .
H16 H 1.2652 0.5805 0.6243 0.038 Uiso 1 1 calc R
C17 C 1.1852(2) 0.6672(2) 0.67255(19) 0.0271(7) Uani 1 1 d .
H17 H 1.2332 0.7010 0.7008 0.033 Uiso 1 1 calc R
C18 C 1.0963(2) 0.68962(19) 0.67605(19) 0.0239(7) Uani 1 1 d .
H18 H 1.0841 0.7387 0.7073 0.029 Uiso 1 1 calc R
C19 C 0.8982(2) 0.69554(18) 0.74423(18) 0.0194(6) Uani 1 1 d .
C20 C 0.9556(2) 0.6561(2) 0.8116(2) 0.0294(7) Uani 1 1 d .
H20 H 1.0079 0.6277 0.7985 0.035 Uiso 1 1 calc R
C21 C 0.9375(2) 0.6577(2) 0.8974(2) 0.0326(8) Uani 1 1 d .
H21 H 0.9780 0.6314 0.9427 0.039 Uiso 1 1 calc R
C22 C 0.8612(2) 0.6970(2) 0.9175(2) 0.0306(8) Uani 1 1 d .
H22 H 0.8483 0.6970 0.9762 0.037 Uiso 1 1 calc R
C23 C 0.8036(2) 0.73647(19) 0.8514(2) 0.0285(7) Uani 1 1 d .
H23 H 0.7507 0.7637 0.8647 0.034 Uiso 1 1 calc R
C24 C 0.8226(2) 0.73660(18) 0.76571(19) 0.0233(7) Uani 1 1 d .
H24 H 0.7833 0.7652 0.7211 0.028 Uiso 1 1 calc R
C25 C 0.75120(19) 0.96777(18) 0.47348(19) 0.0197(6) Uani 1 1 d .
C26 C 0.7903(2) 1.04679(19) 0.4714(2) 0.0240(7) Uani 1 1 d .
H26 H 0.8341 1.0645 0.5190 0.029 Uiso 1 1 calc R
C27 C 0.7660(2) 1.0996(2) 0.4008(2) 0.0308(8) Uani 1 1 d .
H27 H 0.7926 1.1536 0.4007 0.037 Uiso 1 1 calc R
C28 C 0.7035(2) 1.0748(2) 0.3302(2) 0.0294(7) Uani 1 1 d .
H28 H 0.6876 1.1112 0.2814 0.035 Uiso 1 1 calc R
C29 C 0.6644(2) 0.9966(2) 0.3311(2) 0.0293(7) Uani 1 1 d .
H29 H 0.6212 0.9792 0.2828 0.035 Uiso 1 1 calc R
C30 C 0.6875(2) 0.9435(2) 0.4016(2) 0.0255(7) Uani 1 1 d .
H30 H 0.6600 0.8899 0.4015 0.031 Uiso 1 1 calc R
C31 C 0.84152(19) 0.94890(18) 0.65269(18) 0.0189(6) Uani 1 1 d .
C32 C 0.9198(2) 0.91544(18) 0.70136(19) 0.0205(6) Uani 1 1 d .
H32 H 0.9413 0.8624 0.6855 0.025 Uiso 1 1 calc R
C33 C 0.9666(2) 0.95828(19) 0.77252(19) 0.0248(7) Uani 1 1 d .
H33 H 1.0195 0.9347 0.8053 0.030 Uiso 1 1 calc R
C34 C 0.9357(2) 1.0354(2) 0.7952(2) 0.0287(7) Uani 1 1 d .
H34 H 0.9684 1.0655 0.8430 0.034 Uiso 1 1 calc R
C35 C 0.8580(2) 1.0695(2) 0.7492(2) 0.0268(7) Uani 1 1 d .
H35 H 0.8368 1.1223 0.7662 0.032 Uiso 1 1 calc R
C36 C 0.8106(2) 1.02687(19) 0.6782(2) 0.0238(7) Uani 1 1 d .
H36 H 0.7570 1.0505 0.6468 0.029 Uiso 1 1 calc R
C37 C 0.8569(2) 0.78062(19) 0.36705(18) 0.0239(7) Uani 1 1 d .
H37 H 0.7933 0.7736 0.3367 0.029 Uiso 1 1 calc R
C38 C 0.8987(2) 0.70450(19) 0.39791(18) 0.0257(7) Uani 1 1 d .
H38 H 0.8591 0.6542 0.3850 0.031 Uiso 1 1 calc R
C39 C 0.9982(2) 0.6868(2) 0.3992(2) 0.0324(8) Uani 1 1 d .
H39A H 1.0101 0.6809 0.3378 0.039 Uiso 1 1 calc R
H39B H 1.0131 0.6327 0.4294 0.039 Uiso 1 1 calc R
C40 C 1.0609(2) 0.7549(2) 0.4451(2) 0.0317(8) Uani 1 1 d .
H40A H 1.1155 0.7274 0.4770 0.038 Uiso 1 1 calc R
H40B H 1.0807 0.7913 0.3994 0.038 Uiso 1 1 calc R
C41 C 1.01989(19) 0.80959(19) 0.5092(2) 0.0223(6) Uani 1 1 d .
H41 H 1.0564 0.8116 0.5692 0.027 Uiso 1 1 calc R
C42 C 0.9727(2) 0.88200(19) 0.4862(2) 0.0225(7) Uani 1 1 d .
H42 H 0.9811 0.9267 0.5323 0.027 Uiso 1 1 calc R
C43 C 0.9505(2) 0.91428(19) 0.39383(19) 0.0245(7) Uani 1 1 d .
H43A H 1.0066 0.9360 0.3749 0.029 Uiso 1 1 calc R
H43B H 0.9079 0.9618 0.3934 0.029 Uiso 1 1 calc R
C44 C 0.9090(2) 0.8492(2) 0.3275(2) 0.0307(8) Uani 1 1 d .
H44A H 0.8676 0.8778 0.2805 0.037 Uiso 1 1 calc R
H44B H 0.9579 0.8230 0.3000 0.037 Uiso 1 1 calc R

loop_
_atom_site_aniso_label
_atom_site_aniso_U_11
_atom_site_aniso_U_22
_atom_site_aniso_U_33
_atom_site_aniso_U_23
_atom_site_aniso_U_13
_atom_site_aniso_U_12
Rh1 0.01702(12) 0.01525(11) 0.01570(11) -0.00006(9) 0.00154(8) -0.00074(9)
Cl1 0.0323(4) 0.0364(5) 0.0245(4) 0.0038(3) -0.0080(3) -0.0116(4)
P1 0.0188(4) 0.0158(4) 0.0153(4) -0.0007(3) 0.0005(3) 0.0002(3)
P2 0.0178(4) 0.0160(4) 0.0183(4) 0.0007(3) 0.0017(3) -0.0005(3)
Si1 0.0185(4) 0.0181(4) 0.0189(4) 0.0012(3) -0.0008(3) -0.0025(3)
C1 0.0242(16) 0.0165(14) 0.0154(14) -0.0027(11) 0.0043(12) -0.0008(12)
C2 0.0222(16) 0.0196(15) 0.0264(16) -0.0012(13) 0.0027(13) -0.0017(12)
C3 0.0334(19) 0.0174(16) 0.0341(18) -0.0008(13) 0.0074(15) -0.0065(14)
C4 0.040(2) 0.0178(16) 0.0320(18) 0.0065(14) 0.0094(15) 0.0018(14)
C5 0.0284(17) 0.0233(16) 0.0230(16) 0.0024(13) 0.0012(13) 0.0023(13)
C6 0.0228(15) 0.0186(15) 0.0167(14) -0.0002(12) 0.0059(12) -0.0009(12)
C7 0.0217(15) 0.0203(16) 0.0200(15) 0.0060(12) -0.0005(12) 0.0008(13)
C8 0.0223(16) 0.0247(17) 0.0374(19) 0.0065(14) 0.0037(14) -0.0038(13)
C9 0.0204(16) 0.045(2) 0.0310(18) 0.0110(16) 0.0057(13) -0.0034(15)
C10 0.0260(18) 0.047(2) 0.0285(18) -0.0040(16) 0.0094(14) 0.0037(16)
C11 0.0265(17) 0.0308(18) 0.0283(17) -0.0019(14) 0.0058(14) 0.0004(14)
C12 0.0192(15) 0.0236(16) 0.0176(15) 0.0034(12) 0.0012(12) 0.0015(12)
C13 0.0227(15) 0.0208(15) 0.0141(14) 0.0015(12) 0.0004(11) 0.0026(12)
C14 0.0254(16) 0.0246(16) 0.0196(15) -0.0066(13) -0.0007(13) 0.0017(13)
C15 0.0330(19) 0.0306(18) 0.0244(17) -0.0068(14) 0.0024(14) 0.0113(15)
C16 0.0233(17) 0.045(2) 0.0266(17) 0.0001(15) 0.0011(14) 0.0094(15)
C17 0.0215(16) 0.041(2) 0.0175(15) 0.0007(14) -0.0026(12) -0.0030(14)
C18 0.0262(17) 0.0236(16) 0.0212(16) -0.0008(13) 0.0011(13) 0.0026(13)
C19 0.0227(16) 0.0164(14) 0.0195(15) -0.0035(11) 0.0042(12) -0.0050(12)
C20 0.0280(18) 0.0351(19) 0.0243(17) -0.0004(14) 0.0013(14) 0.0072(15)
C21 0.036(2) 0.044(2) 0.0168(16) 0.0035(14) -0.0016(14) 0.0055(16)
C22 0.040(2) 0.0356(19) 0.0170(16) -0.0029(14) 0.0070(14) -0.0058(16)
C23 0.0349(19) 0.0223(17) 0.0305(18) 0.0001(14) 0.0118(14) 0.0027(14)
C24 0.0265(16) 0.0214(16) 0.0219(15) 0.0016(12) 0.0035(13) 0.0017(13)
C25 0.0181(15) 0.0204(15) 0.0214(15) 0.0019(12) 0.0059(12) 0.0037(12)
C26 0.0213(16) 0.0240(16) 0.0249(16) 0.0041(13) -0.0021(13) -0.0020(13)
C27 0.0295(18) 0.0251(17) 0.0376(19) 0.0080(15) 0.0040(15) -0.0026(14)
C28 0.0304(18) 0.0300(18) 0.0267(17) 0.0120(14) 0.0005(14) 0.0039(15)
C29 0.0277(18) 0.0338(19) 0.0242(17) 0.0006(14) -0.0038(14) 0.0007(15)
C30 0.0260(17) 0.0210(16) 0.0287(17) 0.0026(13) 0.0015(13) 0.0003(13)
C31 0.0193(15) 0.0187(15) 0.0195(15) 0.0000(12) 0.0055(12) -0.0030(12)
C32 0.0242(16) 0.0143(14) 0.0231(15) 0.0009(12) 0.0037(12) 0.0016(12)
C33 0.0236(16) 0.0259(17) 0.0231(16) 0.0039(13) -0.0021(13) 0.0003(13)
C34 0.0333(19) 0.0309(18) 0.0221(16) -0.0049(14) 0.0047(14) -0.0031(15)
C35 0.0345(19) 0.0226(16) 0.0249(17) -0.0059(13) 0.0092(14) 0.0028(14)
C36 0.0242(16) 0.0226(16) 0.0251(16) 0.0016(13) 0.0047(13) 0.0037(13)
C37 0.0299(17) 0.0254(16) 0.0150(14) -0.0040(13) -0.0010(12) -0.0068(14)
C38 0.0398(19) 0.0225(17) 0.0145(14) -0.0057(12) 0.0035(13) -0.0041(14)
C39 0.044(2) 0.0314(19) 0.0241(17) -0.0033(14) 0.0141(15) 0.0057(16)
C40 0.0255(17) 0.0361(19) 0.0358(19) 0.0039(15) 0.0120(15) 0.0070(15)
C41 0.0153(15) 0.0289(17) 0.0226(15) 0.0010(13) 0.0027(12) -0.0053(13)
C42 0.0227(16) 0.0210(16) 0.0255(16) -0.0048(13) 0.0090(13) -0.0103(13)
C43 0.0258(17) 0.0231(16) 0.0261(16) 0.0073(13) 0.0094(13) -0.0022(13)
C44 0.0350(19) 0.0335(19) 0.0231(17) 0.0071(14) 0.0024(14) -0.0071(15)

loop_
_atom_type_symbol
_atom_type_description
_atom_type_scat_dispersion_real
_atom_type_scat_dispersion_imag
_atom_type_scat_source
C C 0.0033 0.0016 'International Tables Vol C Tables 4.2.6.8 and 6.1.1.4'
H H 0.0000 0.0000 'International Tables Vol C Tables 4.2.6.8 and 6.1.1.4'
Si Si 0.0817 0.0704 'International Tables Vol C Tables 4.2.6.8 and 6.1.1.4'
P P 0.1023 0.0942 'International Tables Vol C Tables 4.2.6.8 and 6.1.1.4'
Cl Cl 0.1484 0.1585 'International Tables Vol C Tables 4.2.6.8 and 6.1.1.4'
Rh Rh -1.1178 0.9187 'International Tables Vol C Tables 4.2.6.8 and 6.1.1.4'

loop_
_geom_angle_atom_site_label_1
_geom_angle_atom_site_label_2
_geom_angle_atom_site_label_3
_geom_angle
P2 Rh1 P1 109.71(3)
P2 Rh1 C42 84.29(8)
Si1 Rh1 P1 80.93(3)
Si1 Rh1 P2 83.20(3)
Si1 Rh1 C41 163.43(8)
Si1 Rh1 C42 159.40(8)
C37 Rh1 P1 138.79(8)
C37 Rh1 P2 109.38(9)
C37 Rh1 Si1 91.21(8)
C37 Rh1 C38 37.88(11)
C37 Rh1 C41 85.76(11)
C37 Rh1 C42 77.60(11)
C38 Rh1 P1 101.22(8)
C38 Rh1 P2 146.36(8)
C38 Rh1 Si1 89.05(9)
C38 Rh1 C41 78.57(12)
C38 Rh1 C42 92.36(11)
C41 Rh1 P1 90.63(8)
C41 Rh1 P2 113.17(8)
C41 Rh1 C42 34.35(10)
C42 Rh1 P1 118.82(8)
C6 P1 Rh1 109.13(9)
C6 P1 C19 96.03(13)
C13 P1 Rh1 114.02(9)
C13 P1 C6 105.28(13)
C13 P1 C19 101.25(13)
C19 P1 Rh1 128.02(10)
C12 P2 Rh1 111.63(10)
C25 P2 Rh1 114.96(9)
C25 P2 C12 101.51(13)
C25 P2 C31 103.81(13)
C31 P2 Rh1 117.73(10)
C31 P2 C12 105.52(13)
Cl1 Si1 Rh1 120.33(4)
C1 Si1 Rh1 110.27(10)
C1 Si1 Cl1 102.00(9)
C1 Si1 C7 110.89(13)
C7 Si1 Rh1 110.53(10)
C7 Si1 Cl1 102.26(10)
C2 C1 Si1 126.6(2)
C2 C1 C6 118.0(3)
C6 C1 Si1 115.4(2)
C1 C2 H2 119.4
C3 C2 C1 121.3(3)
C3 C2 H2 119.4
C2 C3 H3 120.3
C4 C3 C2 119.4(3)
C4 C3 H3 120.3
C3 C4 H4 119.7
C5 C4 C3 120.7(3)
C5 C4 H4 119.7
C4 C5 H5 120.0
C4 C5 C6 119.9(3)
C6 C5 H5 120.0
C1 C6 P1 115.8(2)
C5 C6 P1 123.3(2)
C5 C6 C1 120.7(3)
C8 C7 Si1 125.0(2)
C12 C7 Si1 116.8(2)
C12 C7 C8 118.2(3)
C7 C8 H8 119.4
C9 C8 C7 121.1(3)
C9 C8 H8 119.4
C8 C9 H9 120.1
C8 C9 C10 119.8(3)
C10 C9 H9 120.1
C9 C10 H10 119.9
C11 C10 C9 120.2(3)
C11 C10 H10 119.9
C10 C11 H11 119.8
C10 C11 C12 120.4(3)
C12 C11 H11 119.8
C7 C12 P2 115.6(2)
C11 C12 P2 124.3(2)
C11 C12 C7 120.1(3)
C14 C13 P1 122.2(2)
C18 C13 P1 119.4(2)
C18 C13 C14 118.0(3)
C13 C14 H14 119.6
C15 C14 C13 120.7(3)
C15 C14 H14 119.6
C14 C15 H15 119.8
C16 C15 C14 120.5(3)
C16 C15 H15 119.8
C15 C16 H16 120.3
C15 C16 C17 119.5(3)
C17 C16 H16 120.3
C16 C17 H17 119.9
C18 C17 C16 120.1(3)
C18 C17 H17 119.9
C13 C18 H18 119.4
C17 C18 C13 121.2(3)
C17 C18 H18 119.4
C20 C19 P1 122.6(2)
C24 C19 P1 118.7(2)
C24 C19 C20 118.0(3)
C19 C20 H20 119.6
C21 C20 C19 120.9(3)
C21 C20 H20 119.6
C20 C21 H21 119.7
C22 C21 C20 120.5(3)
C22 C21 H21 119.7
C21 C22 H22 120.4
C21 C22 C23 119.3(3)
C23 C22 H22 120.4
C22 C23 H23 119.8
C22 C23 C24 120.4(3)
C24 C23 H23 119.8
C19 C24 C23 120.9(3)
C19 C24 H24 119.6
C23 C24 H24 119.6
C26 C25 P2 124.2(2)
C26 C25 C30 118.1(3)
C30 C25 P2 117.2(2)
C25 C26 H26 119.7
C27 C26 C25 120.6(3)
C27 C26 H26 119.7
C26 C27 H27 119.6
C26 C27 C28 120.8(3)
C28 C27 H27 119.6
C27 C28 H28 120.3
C29 C28 C27 119.3(3)
C29 C28 H28 120.3
C28 C29 H29 119.8
C28 C29 C30 120.5(3)
C30 C29 H29 119.8
C25 C30 H30 119.6
C29 C30 C25 120.7(3)
C29 C30 H30 119.6
C32 C31 P2 117.0(2)
C32 C31 C36 118.3(3)
C36 C31 P2 124.7(2)
C31 C32 H32 119.4
C33 C32 C31 121.2(3)
C33 C32 H32 119.4
C32 C33 H33 120.3
C34 C33 C32 119.4(3)
C34 C33 H33 120.3
C33 C34 H34 119.6
C33 C34 C35 120.8(3)
C35 C34 H34 119.6
C34 C35 H35 119.9
C34 C35 C36 120.1(3)
C36 C35 H35 119.9
C31 C36 H36 119.9
C35 C36 C31 120.3(3)
C35 C36 H36 119.9
Rh1 C37 H37 113.7
C38 C37 Rh1 71.17(16)
C38 C37 H37 113.7
C38 C37 C44 121.6(3)
C44 C37 Rh1 116.5(2)
C44 C37 H37 113.7
Rh1 C38 H38 113.9
C37 C38 Rh1 70.95(17)
C37 C38 H38 113.9
C37 C38 C39 123.3(3)
C39 C38 Rh1 113.8(2)
C39 C38 H38 113.9
C38 C39 H39A 108.8
C38 C39 H39B 108.8
C38 C39 C40 113.9(3)
H39A C39 H39B 107.7
C40 C39 H39A 108.8
C40 C39 H39B 108.8
C39 C40 H40A 108.4
C39 C40 H40B 108.4
H40A C40 H40B 107.5
C41 C40 C39 115.4(3)
C41 C40 H40A 108.4
C41 C40 H40B 108.4
Rh1 C41 H41 113.6
C40 C41 Rh1 111.5(2)
C40 C41 H41 113.6
C42 C41 Rh1 73.92(17)
C42 C41 C40 124.0(3)
C42 C41 H41 113.6
Rh1 C42 H42 114.3
C41 C42 Rh1 71.73(17)
C41 C42 H42 114.3
C41 C42 C43 124.5(3)
C43 C42 Rh1 109.58(19)
C43 C42 H42 114.3
C42 C43 H43A 108.7
C42 C43 H43B 108.7
C42 C43 C44 114.2(2)
H43A C43 H43B 107.6
C44 C43 H43A 108.7
C44 C43 H43B 108.7
C37 C44 C43 114.0(2)
C37 C44 H44A 108.8
C37 C44 H44B 108.8
C43 C44 H44A 108.8
C43 C44 H44B 108.8
H44A C44 H44B 107.7

loop_
_geom_bond_atom_site_label_1
_geom_bond_atom_site_label_2
_geom_bond_distance
Rh1 P1 2.3639(8)
Rh1 P2 2.3134(8)
Rh1 Si1 2.2791(9)
Rh1 C37 2.179(3)
Rh1 C38 2.182(3)
Rh1 C41 2.310(3)
Rh1 C42 2.338(3)
Cl1 Si1 2.1188(11)
P1 C6 1.843(3)
P1 C13 1.830(3)
P1 C19 1.851(3)
P2 C12 1.842(3)
P2 C25 1.840(3)
P2 C31 1.841(3)
Si1 C1 1.884(3)
Si1 C7 1.886(3)
C1 C2 1.402(4)
C1 C6 1.403(4)
C2 H2 0.9500
C2 C3 1.389(4)
C3 H3 0.9500
C3 C4 1.388(4)
C4 H4 0.9500
C4 C5 1.380(4)
C5 H5 0.9500
C5 C6 1.392(4)
C7 C8 1.407(4)
C7 C12 1.404(4)
C8 H8 0.9500
C8 C9 1.380(5)
C9 H9 0.9500
C9 C10 1.385(5)
C10 H10 0.9500
C10 C11 1.382(4)
C11 H11 0.9500
C11 C12 1.392(4)
C13 C14 1.397(4)
C13 C18 1.394(4)
C14 H14 0.9500
C14 C15 1.389(4)
C15 H15 0.9500
C15 C16 1.379(5)
C16 H16 0.9500
C16 C17 1.387(4)
C17 H17 0.9500
C17 C18 1.384(4)
C18 H18 0.9500
C19 C20 1.393(4)
C19 C24 1.388(4)
C20 H20 0.9500
C20 C21 1.387(4)
C21 H21 0.9500
C21 C22 1.376(5)
C22 H22 0.9500
C22 C23 1.382(4)
C23 H23 0.9500
C23 C24 1.389(4)
C24 H24 0.9500
C25 C26 1.393(4)
C25 C30 1.401(4)
C26 H26 0.9500
C26 C27 1.380(4)
C27 H27 0.9500
C27 C28 1.380(4)
C28 H28 0.9500
C28 C29 1.378(4)
C29 H29 0.9500
C29 C30 1.380(4)
C30 H30 0.9500
C31 C32 1.397(4)
C31 C36 1.404(4)
C32 H32 0.9500
C32 C33 1.388(4)
C33 H33 0.9500
C33 C34 1.378(4)
C34 H34 0.9500
C34 C35 1.379(4)
C35 H35 0.9500
C35 C36 1.388(4)
C36 H36 0.9500
C37 H37 1.0000
C37 C38 1.416(4)
C37 C44 1.521(4)
C38 H38 1.0000
C38 C39 1.511(5)
C39 H39A 0.9900
C39 H39B 0.9900
C39 C40 1.536(5)
C40 H40A 0.9900
C40 H40B 0.9900
C40 C41 1.514(4)
C41 H41 1.0000
C41 C42 1.373(4)
C42 H42 1.0000
C42 C43 1.500(4)
C43 H43A 0.9900
C43 H43B 0.9900
C43 C44 1.522(4)
C44 H44A 0.9900
C44 H44B 0.9900

loop_
_geom_torsion_atom_site_label_1
_geom_torsion_atom_site_label_2
_geom_torsion_atom_site_label_3
_geom_torsion_atom_site_label_4
_geom_torsion
Rh1 P1 C6 C1 -20.4(2)
Rh1 P1 C6 C5 163.9(2)
Rh1 P1 C13 C14 -90.9(2)
Rh1 P1 C13 C18 81.4(2)
Rh1 P1 C19 C20 -151.3(2)
Rh1 P1 C19 C24 38.3(3)
Rh1 P2 C12 C7 -10.5(2)
Rh1 P2 C12 C11 170.2(2)
Rh1 P2 C25 C26 -105.5(3)
Rh1 P2 C25 C30 66.3(2)
Rh1 P2 C31 C32 -12.5(3)
Rh1 P2 C31 C36 166.0(2)
Rh1 Si1 C1 C2 -161.0(2)
Rh1 Si1 C1 C6 20.8(2)
Rh1 Si1 C7 C8 -169.2(2)
Rh1 Si1 C7 C12 11.0(2)
Rh1 C37 C38 C39 -106.5(3)
Rh1 C37 C44 C43 -9.2(4)
Rh1 C38 C39 C40 -29.9(3)
Rh1 C41 C42 C43 -101.6(3)
Rh1 C42 C43 C44 -31.7(3)
Cl1 Si1 C1 C2 -32.0(3)
Cl1 Si1 C1 C6 149.77(19)
Cl1 Si1 C7 C8 61.5(3)
Cl1 Si1 C7 C12 -118.3(2)
P1 C13 C14 C15 170.7(2)
P1 C13 C18 C17 -170.7(2)
P1 C19 C20 C21 -170.4(3)
P1 C19 C24 C23 169.4(2)
P2 C25 C26 C27 172.4(2)
P2 C25 C30 C29 -172.5(2)
P2 C31 C32 C33 177.8(2)
P2 C31 C36 C35 -177.5(2)
Si1 C1 C2 C3 -177.6(2)
Si1 C1 C6 P1 0.3(3)
Si1 C1 C6 C5 176.2(2)
Si1 C7 C8 C9 179.2(2)
Si1 C7 C12 P2 -0.2(3)
Si1 C7 C12 C11 179.0(2)
C1 Si1 C7 C8 -46.6(3)
C1 Si1 C7 C12 133.6(2)
C1 C2 C3 C4 0.9(5)
C2 C1 C6 P1 -178.1(2)
C2 C1 C6 C5 -2.2(4)
C2 C3 C4 C5 -0.9(5)
C3 C4 C5 C6 -0.6(5)
C4 C5 C6 P1 177.8(2)
C4 C5 C6 C1 2.2(4)
C6 P1 C13 C14 28.7(3)
C6 P1 C13 C18 -159.1(2)
C6 P1 C19 C20 88.7(3)
C6 P1 C19 C24 -81.8(2)
C6 C1 C2 C3 0.6(4)
C7 Si1 C1 C2 76.3(3)
C7 Si1 C1 C6 -102.0(2)
C7 C8 C9 C10 1.6(5)
C8 C7 C12 P2 179.9(2)
C8 C7 C12 C11 -0.8(4)
C8 C9 C10 C11 -0.4(5)
C9 C10 C11 C12 -1.3(5)
C10 C11 C12 P2 -178.9(2)
C10 C11 C12 C7 1.9(5)
C12 P2 C25 C26 133.8(3)
C12 P2 C25 C30 -54.3(3)
C12 P2 C31 C32 112.8(2)
C12 P2 C31 C36 -68.7(3)
C12 C7 C8 C9 -1.0(4)
C13 P1 C6 C1 -143.1(2)
C13 P1 C6 C5 41.1(3)
C13 P1 C19 C20 -18.2(3)
C13 P1 C19 C24 171.3(2)
C13 C14 C15 C16 0.0(5)
C14 C13 C18 C17 1.9(4)
C14 C15 C16 C17 1.5(5)
C15 C16 C17 C18 -1.2(5)
C16 C17 C18 C13 -0.5(5)
C18 C13 C14 C15 -1.7(4)
C19 P1 C6 C1 113.4(2)
C19 P1 C6 C5 -62.3(3)
C19 P1 C13 C14 128.2(2)
C19 P1 C13 C18 -59.5(3)
C19 C20 C21 C22 1.3(5)
C20 C19 C24 C23 -1.6(4)
C20 C21 C22 C23 -1.3(5)
C21 C22 C23 C24 -0.1(5)
C22 C23 C24 C19 1.6(5)
C24 C19 C20 C21 0.1(5)
C25 P2 C12 C7 112.4(2)
C25 P2 C12 C11 -66.8(3)
C25 P2 C31 C32 -140.8(2)
C25 P2 C31 C36 37.7(3)
C25 C26 C27 C28 -1.0(5)
C26 C25 C30 C29 -0.1(4)
C26 C27 C28 C29 0.7(5)
C27 C28 C29 C30 -0.2(5)
C28 C29 C30 C25 -0.1(5)
C30 C25 C26 C27 0.6(4)
C31 P2 C12 C7 -139.5(2)
C31 P2 C12 C11 41.2(3)
C31 P2 C25 C26 24.5(3)
C31 P2 C25 C30 -163.6(2)
C31 C32 C33 C34 -0.4(5)
C32 C31 C36 C35 1.0(4)
C32 C33 C34 C35 1.4(5)
C33 C34 C35 C36 -1.2(5)
C34 C35 C36 C31 -0.1(5)
C36 C31 C32 C33 -0.8(4)
C37 C38 C39 C40 52.3(4)
C38 C37 C44 C43 -92.5(4)
C38 C39 C40 C41 21.8(4)
C39 C40 C41 Rh1 -4.0(3)
C39 C40 C41 C42 -88.6(4)
C40 C41 C42 Rh1 105.4(3)
C40 C41 C42 C43 3.8(5)
C41 C42 C43 C44 49.1(4)
C42 C43 C44 C37 27.9(4)
C44 C37 C38 Rh1 110.1(3)
C44 C37 C38 C39 3.6(4)
